data_1561052
loop_
_publ_author_name
'Zhang, Shi-Yuan'
'Yang, Yuan-Yuan'
'Zheng, Yue-Qing'
'Zhu, Hong-Lin'

_publ_section_title
;
 Ag-doped Co3O4 catalyst derived from heterometallic MOF for syngas
 production by electrocatalytic reduction of CO2 in water
;
_journal_name_full 'Journal of Solid State Chemistry'
_journal_page_first 44
_journal_page_last 51
_journal_paper_doi 10.1016/j.jssc.2018.04.007
_journal_volume 263
_journal_year 2018
_chemical_absolute_configuration .
_chemical_formula_moiety '2(C16 H8 Ag2 Co N3 O8),C22 H14 Ag2 Co N6 O8'
_chemical_formula_sum 'C54 H30 Ag6 Co3 N12 O24'
_chemical_formula_weight 2054.91
_space_group_crystal_system orthorhombic
_space_group_IT_number 22
_space_group_name_Hall 'F 2 2'
_space_group_name_H-M_alt 'F 2 2 2'
_atom_sites_solution_hydrogens geom
_atom_sites_solution_primary direct
_cell_angle_alpha 90
_cell_angle_beta 90
_cell_angle_gamma 90
_cell_formula_units_Z 4
_cell_length_a 16.064(3)
_cell_length_b 25.821(5)
_cell_length_c 13.787(3)
_cell_measurement_reflns_used 2016
_cell_measurement_temperature 293
_cell_measurement_theta_max 25.020
_cell_measurement_theta_min 2
_cell_volume 5719(2)
_computing_molecular_graphics 'Olex2 (Dolomanov et al., 2009)'
_computing_publication_material 'Olex2 (Dolomanov et al., 2009)'
_computing_structure_refinement 'ShelXL (Sheldrick, 2015)'
_computing_structure_solution 'ShelXT (Sheldrick, 2015)'
_diffrn_ambient_temperature 293
_diffrn_measured_fraction_theta_full 0.996
_diffrn_measured_fraction_theta_max 0.996
_diffrn_measurement_device_type 'Bruker P4'
_diffrn_measurement_method '\w scans'
_diffrn_radiation_monochromator graphite
_diffrn_radiation_type MoK\a
_diffrn_radiation_wavelength 0.71073
_diffrn_reflns_av_R_equivalents 0.0294
_diffrn_reflns_av_unetI/netI 0.0233
_diffrn_reflns_Laue_measured_fraction_full 0.996
_diffrn_reflns_Laue_measured_fraction_max 0.996
_diffrn_reflns_limit_h_max 19
_diffrn_reflns_limit_h_min -19
_diffrn_reflns_limit_k_max 30
_diffrn_reflns_limit_k_min -30
_diffrn_reflns_limit_l_max 16
_diffrn_reflns_limit_l_min -16
_diffrn_reflns_number 11374
_diffrn_reflns_point_group_measured_fraction_full 0.998
_diffrn_reflns_point_group_measured_fraction_max 0.998
_diffrn_reflns_theta_full 25.020
_diffrn_reflns_theta_max 25.020
_diffrn_reflns_theta_min 3.065
_exptl_absorpt_coefficient_mu 2.955
_exptl_absorpt_correction_type none
_exptl_crystal_colour colourless
_exptl_crystal_colour_primary colourless
_exptl_crystal_density_diffrn 2.387
_exptl_crystal_description block
_exptl_crystal_F_000 3972
_refine_diff_density_max 0.836
_refine_diff_density_min -1.251
_refine_diff_density_rms 0.105
_refine_ls_abs_structure_details
;
 Flack x determined using 942 quotients [(I+)-(I-)]/[(I+)+(I-)]
 (Parsons, Flack and Wagner, Acta Cryst. B69 (2013) 249-259).
;
_refine_ls_abs_structure_Flack -0.022(13)
_refine_ls_extinction_coef .
_refine_ls_extinction_method none
_refine_ls_goodness_of_fit_ref 1.133
_refine_ls_hydrogen_treatment constr
_refine_ls_matrix_type full
_refine_ls_number_parameters 227
_refine_ls_number_reflns 2540
_refine_ls_number_restraints 0
_refine_ls_restrained_S_all 1.133
_refine_ls_R_factor_all 0.0377
_refine_ls_R_factor_gt 0.0318
_refine_ls_shift/su_max 0.000
_refine_ls_shift/su_mean 0.000
_refine_ls_structure_factor_coef Fsqd
_refine_ls_weighting_details 'w=1/[\s^2^(Fo^2^)+(0.0223P)^2^+75.4393P] where P=(Fo^2^+2Fc^2^)/3'
_refine_ls_weighting_scheme calc
_refine_ls_wR_factor_gt 0.0674
_refine_ls_wR_factor_ref 0.0787
_reflns_Friedel_coverage 0.805
_reflns_Friedel_fraction_full 0.999
_reflns_Friedel_fraction_max 0.999
_reflns_number_gt 2347
_reflns_number_total 2540
_reflns_threshold_expression 'I > 2\s(I)'
_cod_data_source_file JSSC-2018-263-44.cif
_cod_data_source_block w
_cod_database_code 1561052
_shelx_space_group_comment
;
The symmetry employed for this shelxl refinement is uniquely defined
by the following loop, which should always be used as a source of
symmetry information in preference to the above space-group names.
They are only intended as comments.
;
_olex2_refinement_description
;
1. Fixed Uiso
 At 1.2 times of:
  All C(H) groups
2.a Aromatic/amide H refined with riding coordinates:
 C7(H7), C5(H5), C6(H6), C8(H8), C11(H11), C13(H13), C14(H14), C12(H12)
;
_shelx_shelxl_version_number 2014/7

loop_
_space_group_symop_operation_xyz
'x, y, z'
'-x, -y, z'
'x, -y, -z'
'-x, y, -z'
'x, y+1/2, z+1/2'
'-x, -y+1/2, z+1/2'
'x, -y+1/2, -z+1/2'
'-x, y+1/2, -z+1/2'
'x+1/2, y, z+1/2'
'-x+1/2, -y, z+1/2'
'x+1/2, -y, -z+1/2'
'-x+1/2, y, -z+1/2'
'x+1/2, y+1/2, z'
'-x+1/2, -y+1/2, z'
'x+1/2, -y+1/2, -z'
'-x+1/2, y+1/2, -z'

loop_
_atom_site_label
_atom_site_type_symbol
_atom_site_fract_x
_atom_site_fract_y
_atom_site_fract_z
_atom_site_U_iso_or_equiv
_atom_site_adp_type
_atom_site_occupancy
_atom_site_site_symmetry_order
_atom_site_calc_flag
_atom_site_refinement_flags_posn
_atom_site_refinement_flags_adp
_atom_site_refinement_flags_occupancy
_atom_site_disorder_assembly
_atom_site_disorder_group
Ag1 Ag 0.07235(6) 0.03246(3) 0.76601(7) 0.0633(3) Uani 1 1 d . . . . .
Co1 Co 0.30183(10) 0.0000 0.5000 0.0295(4) Uani 1 2 d S T P . .
O1 O 0.1552(4) 0.0886(2) 0.6867(5) 0.0420(17) Uani 1 1 d . . . . .
O2 O 0.2077(4) 0.0210(2) 0.6046(5) 0.0395(16) Uani 1 1 d . . . . .
O3 O 0.3954(4) 0.0213(2) 0.3915(5) 0.0333(14) Uani 1 1 d . . . . .
O4 O 0.4743(4) 0.0880(2) 0.3417(5) 0.0442(18) Uani 1 1 d . . . . .
N1 N 0.3126(4) 0.0782(3) 0.5121(5) 0.0276(16) Uani 1 1 d . . . . .
N2 N 0.0000 0.0000 0.6016(8) 0.055(3) Uani 1 2 d S T P . .
C3 C 0.3664(5) 0.1040(3) 0.4554(6) 0.0286(19) Uani 1 1 d . . . . .
C4 C 0.2605(6) 0.1038(3) 0.5705(7) 0.030(2) Uani 1 1 d . . . . .
C1 C 0.2038(6) 0.0687(3) 0.6255(6) 0.031(2) Uani 1 1 d . . . . .
C7 C 0.3689(5) 0.1572(3) 0.4555(7) 0.0295(19) Uani 1 1 d . . . . .
H7 H 0.4062 0.1749 0.4160 0.035 Uiso 1 1 calc R . . . .
C2 C 0.4185(6) 0.0690(3) 0.3907(6) 0.0294(18) Uani 1 1 d . . . . .
C5 C 0.2606(7) 0.1575(3) 0.5734(7) 0.033(2) Uani 1 1 d . . . . .
H5 H 0.2244 0.1753 0.6142 0.039 Uiso 1 1 calc R . . . .
C6 C 0.3150(6) 0.1840(3) 0.5152(7) 0.035(2) Uani 1 1 d . . . . .
H6 H 0.3157 0.2200 0.5159 0.042 Uiso 1 1 calc R . . . .
C8 C -0.0007(8) 0.0432(4) 0.5505(7) 0.048(2) Uani 1 1 d . . . . .
H8 H -0.0023 0.0747 0.5830 0.058 Uiso 1 1 calc R . . . .
Ag2 Ag 0.5000 0.22338(4) 0.0000 0.0460(3) Uani 1 2 d S T P . .
Co2 Co 0.2500 0.2500 0.2500 0.0307(6) Uani 1 4 d S T P . .
O5 O 0.4073(4) 0.1621(3) 0.0748(5) 0.0435(18) Uani 1 1 d . . . . .
O6 O 0.3447(4) 0.2302(2) 0.1434(5) 0.0413(16) Uani 1 1 d . . . . .
N3 N 0.2500 0.1719(3) 0.2500 0.024(2) Uani 1 2 d S T P . .
N4 N 0.4495(5) 0.2446(3) -0.1495(6) 0.042(2) Uani 1 1 d . . . . .
C10 C 0.3025(5) 0.1469(3) 0.1921(6) 0.0269(18) Uani 1 1 d . . . . .
C11 C 0.3036(6) 0.0932(3) 0.1888(7) 0.030(2) Uani 1 1 d . . . . .
H11 H 0.3390 0.0755 0.1470 0.036 Uiso 1 1 calc R . . . .
C13 C 0.4490(6) 0.2904(4) -0.1921(7) 0.038(2) Uani 1 1 d . . . . .
H13 H 0.4497 0.3198 -0.1531 0.046 Uiso 1 1 calc R . . . .
C9 C 0.3562(6) 0.1823(3) 0.1308(7) 0.031(2) Uani 1 1 d . . . . .
C14 C 0.4474(6) 0.2031(4) -0.2096(7) 0.041(2) Uani 1 1 d . . . . .
H14 H 0.4450 0.1699 -0.1836 0.049 Uiso 1 1 calc R . . . .
C12 C 0.2500 0.0668(4) 0.2500 0.031(3) Uani 1 2 d S T P . .
H12 H 0.2500 0.0308 0.2500 0.037 Uiso 1 2 calc RS T P . .

loop_
_atom_site_aniso_label
_atom_site_aniso_U_11
_atom_site_aniso_U_22
_atom_site_aniso_U_33
_atom_site_aniso_U_23
_atom_site_aniso_U_13
_atom_site_aniso_U_12
Ag1 0.0742(6) 0.0527(5) 0.0631(5) 0.0265(4) 0.0389(5) 0.0169(4)
Co1 0.0294(8) 0.0184(7) 0.0407(9) 0.0039(8) 0.000 0.000
O1 0.040(4) 0.036(3) 0.050(4) 0.000(3) 0.021(4) -0.001(3)
O2 0.035(4) 0.026(3) 0.058(4) 0.007(3) 0.008(3) -0.002(3)
O3 0.032(3) 0.028(3) 0.040(3) -0.002(3) 0.006(3) 0.002(2)
O4 0.034(4) 0.036(3) 0.062(4) -0.003(3) 0.021(3) -0.001(3)
N1 0.020(4) 0.031(4) 0.032(4) 0.007(3) 0.005(3) 0.000(3)
N2 0.056(8) 0.076(9) 0.033(6) 0.000 0.000 0.030(8)
C3 0.025(5) 0.027(4) 0.034(4) 0.000(4) -0.005(4) -0.003(3)
C4 0.029(5) 0.028(4) 0.034(5) 0.004(4) 0.002(4) 0.006(4)
C1 0.027(5) 0.034(5) 0.032(5) 0.009(4) -0.003(4) -0.004(4)
C7 0.026(5) 0.021(4) 0.041(5) 0.006(4) 0.004(4) -0.007(3)
C2 0.024(4) 0.028(4) 0.036(4) 0.000(4) 0.002(4) -0.002(4)
C5 0.032(5) 0.029(4) 0.037(5) -0.007(4) 0.009(4) 0.001(4)
C6 0.041(6) 0.022(4) 0.041(6) 0.000(4) 0.000(4) -0.005(3)
C8 0.044(6) 0.052(5) 0.049(5) -0.018(5) -0.014(6) 0.013(6)
Ag2 0.0560(7) 0.0541(6) 0.0281(5) 0.000 0.0017(5) 0.000
Co2 0.0317(13) 0.0181(10) 0.0422(16) 0.000 0.000 0.000
O5 0.038(4) 0.042(4) 0.051(4) 0.002(3) 0.016(3) -0.003(3)
O6 0.041(4) 0.030(3) 0.053(4) 0.012(3) 0.010(3) 0.001(3)
N3 0.026(5) 0.021(4) 0.026(6) 0.000 -0.003(4) 0.000
N4 0.048(5) 0.040(5) 0.038(5) 0.001(4) -0.001(4) -0.005(4)
C10 0.024(4) 0.028(4) 0.029(4) 0.001(4) 0.001(4) 0.002(4)
C11 0.033(5) 0.024(4) 0.034(5) -0.001(4) 0.000(4) 0.001(4)
C13 0.043(6) 0.036(5) 0.036(5) -0.005(4) 0.006(4) 0.003(4)
C9 0.024(5) 0.032(5) 0.037(5) 0.007(4) -0.008(4) -0.005(4)
C14 0.043(6) 0.038(5) 0.043(6) 0.009(4) -0.004(4) -0.004(4)
C12 0.037(7) 0.019(5) 0.036(7) 0.000 -0.006(6) 0.000

loop_
_atom_type_symbol
_atom_type_description
_atom_type_scat_dispersion_real
_atom_type_scat_dispersion_imag
_atom_type_scat_source
C C 0.0030 0.0020 'International Tables Vol C Tables 4.2.6.8 and 6.1.1.4'
H H 0.0000 0.0000 'International Tables Vol C Tables 4.2.6.8 and 6.1.1.4'
Ag Ag -0.8970 1.1010 'International Tables Vol C Tables 4.2.6.8 and 6.1.1.4'
Co Co 0.3490 0.9720 'International Tables Vol C Tables 4.2.6.8 and 6.1.1.4'
N N 0.0060 0.0030 'International Tables Vol C Tables 4.2.6.8 and 6.1.1.4'
O O 0.0110 0.0060 'International Tables Vol C Tables 4.2.6.8 and 6.1.1.4'

loop_
_geom_angle_atom_site_label_1
_geom_angle_atom_site_label_2
_geom_angle_atom_site_label_3
_geom_angle
_geom_angle_site_symmetry_1
_geom_angle_site_symmetry_3
O1 Ag1 Ag1 148.91(19) . 2
O1 Ag1 O3 128.8(2) . 10
O1 Ag1 O4 102.6(2) . 9_455
O1 Ag1 N2 92.7(2) . .
O3 Ag1 Ag1 80.07(15) 10 2
O3 Ag1 O4 100.7(2) 10 9_455
O3 Ag1 N2 123.35(18) 10 .
O4 Ag1 Ag1 79.33(16) 9_455 2
O4 Ag1 N2 105.84(19) 9_455 .
N2 Ag1 Ag1 57.69(13) . 2
O2 Co1 O2 91.1(4) . 3_556
O2 Co1 O3 95.0(2) . 3_556
O2 Co1 O3 150.9(2) 3_556 3_556
O2 Co1 O3 95.0(2) 3_556 .
O2 Co1 O3 150.9(2) . .
O3 Co1 O3 93.3(3) . 3_556
N1 Co1 O2 111.4(2) 3_556 .
N1 Co1 O2 75.8(2) . .
N1 Co1 O2 75.8(2) 3_556 3_556
N1 Co1 O2 111.4(2) . 3_556
N1 Co1 O3 75.4(2) 3_556 3_556
N1 Co1 O3 97.7(2) 3_556 .
N1 Co1 O3 97.7(2) . 3_556
N1 Co1 O3 75.4(2) . .
N1 Co1 N1 170.2(4) 3_556 .
C1 O1 Ag1 115.4(6) . .
C1 O2 Co1 115.6(6) . .
Co1 O3 Ag1 121.4(3) . 10_554
C2 O3 Ag1 120.8(5) . 10_554
C2 O3 Co1 116.3(5) . .
C2 O4 Ag1 119.1(5) . 9_554
C3 N1 Co1 120.0(6) . .
C4 N1 Co1 119.2(5) . .
C4 N1 C3 120.5(7) . .
Ag1 N2 Ag1 64.6(3) 2 .
C8 N2 Ag1 135.4(6) 2 .
C8 N2 Ag1 101.0(5) . .
C8 N2 Ag1 101.0(5) 2 2
C8 N2 Ag1 135.4(6) . 2
C8 N2 C8 115.4(12) . 2
N1 C3 C7 120.9(8) . .
N1 C3 C2 113.7(7) . .
C7 C3 C2 125.4(8) . .
N1 C4 C1 112.8(7) . .
N1 C4 C5 120.8(9) . .
C5 C4 C1 126.4(9) . .
O1 C1 O2 125.4(8) . .
O1 C1 C4 118.1(8) . .
O2 C1 C4 116.4(8) . .
C3 C7 H7 120.5 . .
C3 C7 C6 119.0(8) . .
C6 C7 H7 120.5 . .
O3 C2 C3 113.9(7) . .
O4 C2 O3 126.8(8) . .
O4 C2 C3 119.2(7) . .
C4 C5 H5 120.6 . .
C6 C5 C4 118.9(9) . .
C6 C5 H5 120.6 . .
C7 C6 H6 120.0 . .
C5 C6 C7 119.9(8) . .
C5 C6 H6 120.0 . .
N2 C8 C8 122.3(6) . 4_556
N2 C8 H8 118.8 . .
C8 C8 H8 118.8 4_556 .
O5 Ag2 O5 97.7(3) . 4_655
N4 Ag2 O5 89.5(3) . 4_655
N4 Ag2 O5 109.0(3) . .
N4 Ag2 O5 109.0(3) 4_655 4_655
N4 Ag2 O5 89.5(3) 4_655 .
N4 Ag2 N4 152.2(4) . 4_655
O6 Co2 O6 91.3(4) . 7
O6 Co2 O6 152.9(3) . 12
O6 Co2 O6 91.3(4) 14 12
O6 Co2 O6 95.0(4) . 14
O6 Co2 O6 152.9(3) 7 14
O6 Co2 O6 95.0(4) 7 12
N3 Co2 O6 76.44(16) 14 14
N3 Co2 O6 76.44(16) . 12
N3 Co2 O6 76.44(16) 14 7
N3 Co2 O6 103.56(16) . 14
N3 Co2 O6 76.44(16) . .
N3 Co2 O6 103.56(16) 14 .
N3 Co2 O6 103.56(16) 14 12
N3 Co2 O6 103.56(16) . 7
N3 Co2 N3 180.0 14 .
C9 O5 Ag2 113.5(6) . .
C9 O6 Co2 115.1(6) . .
C10 N3 Co2 119.1(5) . .
C10 N3 Co2 119.1(5) 12 .
C10 N3 C10 121.9(10) 12 .
C13 N4 Ag2 128.2(7) . .
C13 N4 C14 115.9(8) . .
C14 N4 Ag2 111.8(6) . .
N3 C10 C11 120.8(8) . .
N3 C10 C9 113.8(8) . .
C11 C10 C9 125.3(8) . .
C10 C11 H11 121.2 . .
C12 C11 C10 117.7(9) . .
C12 C11 H11 121.2 . .
N4 C13 H13 118.3 . .
N4 C13 C14 123.4(9) . 7_554
C14 C13 H13 118.3 7_554 .
O5 C9 O6 126.4(8) . .
O5 C9 C10 118.1(8) . .
O6 C9 C10 115.5(8) . .
N4 C14 C13 120.7(9) . 7_554
N4 C14 H14 119.6 . .
C13 C14 H14 119.6 7_554 .
C11 C12 C11 121.1(11) . 12
C11 C12 H12 119.4 . .
C11 C12 H12 119.4 12 .

loop_
_geom_bond_atom_site_label_1
_geom_bond_atom_site_label_2
_geom_bond_distance
_geom_bond_site_symmetry_2
Ag1 Ag1 2.866(2) 2
Ag1 O1 2.251(6) .
Ag1 O3 2.278(6) 10
Ag1 O4 2.372(6) 9_455
Ag1 N2 2.681(10) .
Co1 O2 2.158(7) .
Co1 O2 2.158(7) 3_556
Co1 O3 2.191(6) 3_556
Co1 O3 2.191(6) .
Co1 N1 2.033(7) 3_556
Co1 N1 2.033(7) .
O1 C1 1.259(11) .
O2 C1 1.267(11) .
O3 Ag1 2.278(6) 10_554
O3 C2 1.285(10) .
O4 Ag1 2.372(6) 9_554
O4 C2 1.226(10) .
N1 C3 1.342(10) .
N1 C4 1.337(11) .
N2 Ag1 2.681(10) 2
N2 C8 1.319(12) 2
N2 C8 1.319(12) .
C3 C7 1.375(11) .
C3 C2 1.520(12) .
C4 C1 1.492(12) .
C4 C5 1.387(11) .
C7 H7 0.9300 .
C7 C6 1.380(13) .
C5 H5 0.9300 .
C5 C6 1.369(13) .
C6 H6 0.9300 .
C8 C8 1.392(19) 4_556
C8 H8 0.9300 .
Ag2 O5 2.406(7) .
Ag2 O5 2.406(7) 4_655
Ag2 N4 2.281(8) 4_655
Ag2 N4 2.281(8) .
Co2 O6 2.176(7) 12
Co2 O6 2.176(7) 14
Co2 O6 2.176(7) 7
Co2 O6 2.176(7) .
Co2 N3 2.017(9) .
Co2 N3 2.017(9) 14
O5 C9 1.242(11) .
O6 C9 1.265(11) .
N3 C10 1.329(9) .
N3 C10 1.329(9) 12
N4 C13 1.322(12) .
N4 C14 1.354(13) .
C10 C11 1.388(12) .
C10 C9 1.514(12) .
C11 H11 0.9300 .
C11 C12 1.384(10) .
C13 H13 0.9300 .
C13 C14 1.367(13) 7_554
C14 C13 1.367(13) 7_554
C14 H14 0.9300 .
C12 C11 1.384(10) 12
C12 H12 0.9300 .

loop_
_geom_torsion_atom_site_label_1
_geom_torsion_atom_site_label_2
_geom_torsion_atom_site_label_3
_geom_torsion_atom_site_label_4
_geom_torsion
_geom_torsion_site_symmetry_1
_geom_torsion_site_symmetry_2
_geom_torsion_site_symmetry_3
_geom_torsion_site_symmetry_4
Ag1 O1 C1 O2 1.6(12) . . . .
Ag1 O1 C1 C4 -179.9(6) . . . .
Ag1 O3 C2 O4 -19.7(12) 10_554 . . .
Ag1 O3 C2 C3 157.4(5) 10_554 . . .
Ag1 O4 C2 O3 -15.2(12) 9_554 . . .
Ag1 O4 C2 C3 167.8(6) 9_554 . . .
Ag1 N2 C8 C8 -142.7(12) 2 . . 4_556
Ag1 N2 C8 C8 152.4(15) . . . 4_556
Co1 O2 C1 O1 -177.6(7) . . . .
Co1 O2 C1 C4 3.8(10) . . . .
Co1 O3 C2 O4 173.8(7) . . . .
Co1 O3 C2 C3 -9.1(9) . . . .
Co1 N1 C3 C7 173.5(7) . . . .
Co1 N1 C3 C2 -3.8(9) . . . .
Co1 N1 C4 C1 4.3(10) . . . .
Co1 N1 C4 C5 -173.7(8) . . . .
N1 C3 C7 C6 0.0(13) . . . .
N1 C3 C2 O3 8.5(11) . . . .
N1 C3 C2 O4 -174.1(8) . . . .
N1 C4 C1 O1 176.1(8) . . . .
N1 C4 C1 O2 -5.3(12) . . . .
N1 C4 C5 C6 0.2(15) . . . .
C3 N1 C4 C1 178.2(7) . . . .
C3 N1 C4 C5 0.2(14) . . . .
C3 C7 C6 C5 0.4(14) . . . .
C4 N1 C3 C7 -0.3(13) . . . .
C4 N1 C3 C2 -177.6(8) . . . .
C4 C5 C6 C7 -0.5(15) . . . .
C1 C4 C5 C6 -177.5(9) . . . .
C7 C3 C2 O3 -168.6(8) . . . .
C7 C3 C2 O4 8.7(14) . . . .
C2 C3 C7 C6 177.0(8) . . . .
C5 C4 C1 O1 -6.1(15) . . . .
C5 C4 C1 O2 172.5(10) . . . .
C8 N2 C8 C8 -1.1(12) 2 . . 4_556
Ag2 O5 C9 O6 7.0(12) . . . .
Ag2 O5 C9 C10 -172.0(6) . . . .
Ag2 N4 C13 C14 154.4(8) . . . 7_554
Ag2 N4 C14 C13 -156.0(8) . . . 7_554
Co2 O6 C9 O5 -179.2(7) . . . .
Co2 O6 C9 C10 -0.2(10) . . . .
Co2 N3 C10 C11 -179.0(6) . . . .
Co2 N3 C10 C9 -0.8(8) . . . .
N3 C10 C11 C12 -1.9(12) . . . .
N3 C10 C9 O5 179.7(7) . . . .
N3 C10 C9 O6 0.7(11) . . . .
C10 N3 C10 C11 1.0(6) 12 . . .
C10 N3 C10 C9 179.2(8) 12 . . .
C10 C11 C12 C11 0.9(6) . . . 12
C11 C10 C9 O5 -2.2(14) . . . .
C11 C10 C9 O6 178.7(9) . . . .
C13 N4 C14 C13 3.1(12) . . . 7_554
C9 C10 C11 C12 -179.9(7) . . . .
C14 N4 C13 C14 -0.7(13) . . . 7_554
